data_1556455
loop_
_publ_author_name
'Marshall, G.'
'Wooles, A.J.'
'Mills, D.P.'
'Lewis, W.'
'Blake, A.J.'
'Liddle, S.T.'

_publ_section_title
;
 Synthesis and Characterisation of Lanthanide N-Trimethylsilyl and
 -Mesityl Functionalised Bis(iminophosphorano)methanides and
 -Methanediides
;
_journal_name_full Inorganics
_journal_page_first 46
_journal_page_last 69
_journal_paper_doi 10.3390/inorganics1010046
_journal_volume 1
_journal_year 2013
_chemical_formula_moiety 'C47 H51 I2 N2 O P2 Yb, 3 C7 H8'
_chemical_formula_sum 'C68 H75 I2 N2 O P2 Yb'
_chemical_formula_weight 1425.08
_space_group_IT_number 2
_space_group_name_Hall '-P 1'
_space_group_name_H-M_alt 'P -1'
_symmetry_cell_setting triclinic
_symmetry_space_group_name_H-M 'P -1'
_atom_sites_solution_hydrogens 'geom, Me from difmap'
_atom_sites_solution_primary direct
_atom_sites_solution_secondary difmap
_cell_angle_alpha 80.744(4)
_cell_angle_beta 75.234(4)
_cell_angle_gamma 77.456(4)
_cell_formula_units_Z 2
_cell_length_a 12.209(3)
_cell_length_b 13.057(3)
_cell_length_c 17.560(5)
_cell_measurement_reflns_used 6342
_cell_measurement_temperature 90(2)
_cell_measurement_theta_max 27.44
_cell_measurement_theta_min 2.15
_cell_volume 2625.7(12)
_computing_cell_refinement 'Bruker SAINT version 6.36A (Bruker, 2000)'
_computing_data_collection 'Bruker SMART version 5.625 (Bruker, 2001)'
_computing_data_reduction 'Bruker SAINT; SHELXTL (Sheldrick, 2008)'
_computing_molecular_graphics 'SHELXTL (Sheldrick, 2008)'
_computing_structure_refinement 'SHELXL97 (Sheldrick, 2008)'
_computing_structure_solution 'SHELXTL (Sheldrick, 2008)'
_diffrn_ambient_temperature 90(2)
_diffrn_measured_fraction_theta_full 0.967
_diffrn_measured_fraction_theta_max 0.967
_diffrn_measurement_device_type 'Bruker SMART APEX CCD diffractometer'
_diffrn_measurement_method '\w rotation with narrow frames'
_diffrn_radiation_monochromator graphite
_diffrn_radiation_source 'normal-focus sealed tube'
_diffrn_radiation_type MoK\a
_diffrn_radiation_wavelength 0.71073
_diffrn_reflns_av_R_equivalents 0.0744
_diffrn_reflns_av_sigmaI/netI 0.1340
_diffrn_reflns_limit_h_max 15
_diffrn_reflns_limit_h_min -15
_diffrn_reflns_limit_k_max 16
_diffrn_reflns_limit_k_min -16
_diffrn_reflns_limit_l_max 22
_diffrn_reflns_limit_l_min -22
_diffrn_reflns_number 22426
_diffrn_reflns_theta_full 27.56
_diffrn_reflns_theta_max 27.56
_diffrn_reflns_theta_min 2.12
_diffrn_standards_decay_% 0
_diffrn_standards_interval_count .
_diffrn_standards_number 0
_exptl_absorpt_coefficient_mu 3.068
_exptl_absorpt_correction_T_max 0.746
_exptl_absorpt_correction_T_min 0.425
_exptl_absorpt_correction_type multi-scan
_exptl_absorpt_process_details 'SADABS 2007/2'
_exptl_crystal_colour 'PALE ORANGE'
_exptl_crystal_density_diffrn 1.803
_exptl_crystal_density_method 'not measured'
_exptl_crystal_description LATH
_exptl_crystal_F_000 1422
_exptl_crystal_size_max 0.21
_exptl_crystal_size_mid 0.08
_exptl_crystal_size_min 0.03
_refine_diff_density_max 10.058
_refine_diff_density_min -5.305
_refine_diff_density_rms 0.416
_refine_ls_extinction_method none
_refine_ls_goodness_of_fit_ref 1.065
_refine_ls_hydrogen_treatment constr
_refine_ls_matrix_type full
_refine_ls_number_parameters 502
_refine_ls_number_reflns 11730
_refine_ls_number_restraints 472
_refine_ls_restrained_S_all 1.045
_refine_ls_R_factor_all 0.1439
_refine_ls_R_factor_gt 0.1097
_refine_ls_shift/su_max 0.000
_refine_ls_shift/su_mean 0.000
_refine_ls_structure_factor_coef Fsqd
_refine_ls_weighting_details 'calc w=1/[\s^2^(Fo^2^)+(0.1703P)^2^+38.8209P] where P=(Fo^2^+2Fc^2^)/3'
_refine_ls_weighting_scheme calc
_refine_ls_wR_factor_gt 0.2865
_refine_ls_wR_factor_ref 0.3027
_reflns_number_gt 7643
_reflns_number_total 11730
_reflns_threshold_expression I>2\s(I)
_cod_data_source_file inorganics-01-00046-s001.cif
_cod_data_source_block 4
_cod_depositor_comments
;
The following automatic conversions were performed:

data item '_symmetry_cell_setting' value 'Triclinic' was changed to
'triclinic' in accordance with the built-in table derived from the
CIF Core dictionary named 'cif_core.dic' version 2.4.5 last updated
on 2014-11-21.

Automatic conversion script
Id: cif_fix_values 6909 2019-04-08 15:41:33Z antanas 
;
_cod_original_cell_volume 2625.6(12)
_cod_original_sg_symbol_H-M 'P-1   '
_cod_database_code 1556455

loop_
_symmetry_equiv_pos_as_xyz
'x, y, z'
'-x, -y, -z'

loop_
_atom_site_label
_atom_site_type_symbol
_atom_site_fract_x
_atom_site_fract_y
_atom_site_fract_z
_atom_site_U_iso_or_equiv
_atom_site_adp_type
_atom_site_occupancy
_atom_site_symmetry_multiplicity
_atom_site_calc_flag
_atom_site_refinement_flags
_atom_site_disorder_assembly
_atom_site_disorder_group
Yb1 Yb 0.42553(6) 0.22044(5) 0.79559(4) 0.01434(19) Uani 1 1 d U . .
C1 C 0.3120(14) 0.3282(11) 0.6925(9) 0.0167(9) Uani 1 1 d U . .
H1 H 0.3658 0.3342 0.6392 0.020 Uiso 1 1 calc R . .
P1 P 0.2430(4) 0.2213(3) 0.7009(2) 0.0173(6) Uani 1 1 d U . .
C2 C 0.0879(15) 0.2464(12) 0.7042(11) 0.0233(13) Uani 1 1 d U . .
C3 C 0.0164(15) 0.3433(12) 0.7142(11) 0.0241(14) Uani 1 1 d U . .
H3 H 0.0493 0.4021 0.7165 0.029 Uiso 1 1 calc R . .
C4 C -0.0990(15) 0.3579(12) 0.7209(11) 0.0248(15) Uani 1 1 d U . .
H4 H -0.1457 0.4252 0.7294 0.030 Uiso 1 1 calc R . .
C5 C -0.1499(15) 0.2716(12) 0.7151(11) 0.0248(15) Uani 1 1 d U . .
H5 H -0.2306 0.2801 0.7200 0.030 Uiso 1 1 calc R . .
C6 C -0.0772(15) 0.1740(12) 0.7020(11) 0.0240(14) Uani 1 1 d U . .
H6 H -0.1087 0.1160 0.6963 0.029 Uiso 1 1 calc R . .
C7 C 0.0423(14) 0.1604(12) 0.6972(10) 0.0234(14) Uani 1 1 d U . .
H7 H 0.0907 0.0936 0.6893 0.028 Uiso 1 1 calc R . .
C8 C 0.2965(15) 0.1692(12) 0.6062(10) 0.0228(14) Uani 1 1 d U . .
C9 C 0.3112(15) 0.2369(12) 0.5352(10) 0.0232(14) Uani 1 1 d U . .
H9 H 0.2957 0.3110 0.5376 0.028 Uiso 1 1 calc R . .
C10 C 0.3486(15) 0.1982(12) 0.4602(10) 0.0235(15) Uani 1 1 d U . .
H10 H 0.3630 0.2449 0.4128 0.028 Uiso 1 1 calc R . .
C11 C 0.3637(15) 0.0902(12) 0.4577(10) 0.0238(15) Uani 1 1 d U . .
H11 H 0.3841 0.0626 0.4081 0.029 Uiso 1 1 calc R . .
C12 C 0.3491(15) 0.0225(12) 0.5275(10) 0.0236(15) Uani 1 1 d U . .
H12 H 0.3624 -0.0514 0.5251 0.028 Uiso 1 1 calc R . .
C13 C 0.3152(15) 0.0613(12) 0.6014(10) 0.0230(15) Uani 1 1 d U . .
H13 H 0.3048 0.0136 0.6485 0.028 Uiso 1 1 calc R . .
N1 N 0.2802(12) 0.1457(9) 0.7773(8) 0.0179(7) Uani 1 1 d U . .
C14 C 0.2387(14) 0.0497(11) 0.8133(9) 0.0192(9) Uani 1 1 d U . .
C15 C 0.1277(14) 0.0527(11) 0.8624(9) 0.0201(11) Uani 1 1 d U . .
C16 C 0.0873(15) -0.0423(11) 0.8943(9) 0.0208(12) Uani 1 1 d U . .
H16 H 0.0102 -0.0399 0.9241 0.025 Uiso 1 1 calc R . .
C17 C 0.1607(15) -0.1408(11) 0.8820(10) 0.0214(12) Uani 1 1 d U . .
C18 C 0.2715(14) -0.1414(11) 0.8393(9) 0.0211(12) Uani 1 1 d U . .
H18 H 0.3215 -0.2078 0.8331 0.025 Uiso 1 1 calc R . .
C19 C 0.3168(14) -0.0484(11) 0.8036(9) 0.0203(11) Uani 1 1 d U . .
C20 C 0.4395(14) -0.0543(11) 0.7637(10) 0.0208(15) Uani 1 1 d U . .
H20B H 0.4781 -0.1285 0.7641 0.031 Uiso 1 1 calc R . .
H20C H 0.4758 -0.0169 0.7917 0.031 Uiso 1 1 calc R . .
H20A H 0.4461 -0.0216 0.7089 0.031 Uiso 1 1 calc R . .
C21 C 0.0498(14) 0.1532(11) 0.8861(10) 0.0211(15) Uani 1 1 d U . .
H21B H 0.0948 0.2096 0.8763 0.032 Uiso 1 1 calc R . .
H21C H 0.0126 0.1436 0.9426 0.032 Uiso 1 1 calc R . .
H21A H -0.0093 0.1725 0.8550 0.032 Uiso 1 1 calc R . .
C22 C 0.1164(15) -0.2438(11) 0.9144(10) 0.0222(15) Uani 1 1 d U . .
H22A H 0.1395 -0.2913 0.8728 0.033 Uiso 1 1 calc R . .
H22B H 0.0321 -0.2286 0.9313 0.033 Uiso 1 1 calc R . .
H22C H 0.1491 -0.2776 0.9597 0.033 Uiso 1 1 calc R . .
P2 P 0.3014(3) 0.4374(3) 0.7389(2) 0.0154(6) Uani 1 1 d U . .
C23 C 0.1583(14) 0.4810(12) 0.7966(10) 0.0216(14) Uani 1 1 d U . .
C24 C 0.0852(14) 0.5688(12) 0.7709(10) 0.0222(15) Uani 1 1 d U . .
H24 H 0.1110 0.6092 0.7220 0.027 Uiso 1 1 calc R . .
C25 C -0.0215(14) 0.5976(13) 0.8142(10) 0.0234(15) Uani 1 1 d U . .
H25 H -0.0693 0.6597 0.7962 0.028 Uiso 1 1 calc R . .
C26 C -0.0661(15) 0.5367(12) 0.8876(10) 0.0235(15) Uani 1 1 d U . .
H26 H -0.1425 0.5569 0.9175 0.028 Uiso 1 1 calc R . .
C27 C 0.0069(14) 0.4474(12) 0.9127(10) 0.0229(15) Uani 1 1 d U . .
H27 H -0.0194 0.4055 0.9606 0.028 Uiso 1 1 calc R . .
C28 C 0.1163(14) 0.4197(12) 0.8687(10) 0.0221(15) Uani 1 1 d U . .
H28 H 0.1653 0.3584 0.8865 0.027 Uiso 1 1 calc R . .
C29 C 0.3311(15) 0.5497(11) 0.6658(9) 0.0206(14) Uani 1 1 d U . .
C30 C 0.3410(14) 0.6430(11) 0.6910(10) 0.0209(14) Uani 1 1 d U . .
H30 H 0.3237 0.6495 0.7462 0.025 Uiso 1 1 calc R . .
C31 C 0.3750(14) 0.7246(11) 0.6379(9) 0.0213(15) Uani 1 1 d U . .
H31 H 0.3824 0.7872 0.6557 0.026 Uiso 1 1 calc R . .
C32 C 0.3989(15) 0.7153(12) 0.5572(9) 0.0217(15) Uani 1 1 d U . .
H32 H 0.4234 0.7720 0.5202 0.026 Uiso 1 1 calc R . .
C33 C 0.3880(15) 0.6256(11) 0.5295(10) 0.0218(15) Uani 1 1 d U . .
H33 H 0.4038 0.6208 0.4742 0.026 Uiso 1 1 calc R . .
C34 C 0.3527(15) 0.5411(11) 0.5850(9) 0.0210(14) Uani 1 1 d U . .
H34 H 0.3439 0.4789 0.5674 0.025 Uiso 1 1 calc R . .
N2 N 0.4024(11) 0.3975(9) 0.7903(7) 0.0161(7) Uani 1 1 d U . .
C35 C 0.4582(14) 0.4766(11) 0.8075(9) 0.0169(8) Uani 1 1 d U . .
C36 C 0.5538(14) 0.5037(11) 0.7542(9) 0.0173(10) Uani 1 1 d U . .
C37 C 0.6097(14) 0.5789(11) 0.7730(9) 0.0178(11) Uani 1 1 d U . .
H37 H 0.6752 0.5993 0.7362 0.021 Uiso 1 1 calc R . .
C38 C 0.5696(14) 0.6221(11) 0.8442(9) 0.0186(11) Uani 1 1 d U . .
C39 C 0.4780(14) 0.5882(11) 0.8985(9) 0.0180(11) Uani 1 1 d U . .
H39 H 0.4523 0.6159 0.9482 0.022 Uiso 1 1 calc R . .
C40 C 0.4222(14) 0.5147(11) 0.8830(9) 0.0173(10) Uani 1 1 d U . .
C41 C 0.3220(14) 0.4828(11) 0.9455(9) 0.0178(14) Uani 1 1 d U . .
H41C H 0.3234 0.5031 0.9965 0.027 Uiso 1 1 calc R . .
H41A H 0.3276 0.4061 0.9499 0.027 Uiso 1 1 calc R . .
H41B H 0.2498 0.5183 0.9307 0.027 Uiso 1 1 calc R . .
C42 C 0.5965(14) 0.4661(11) 0.6731(9) 0.0174(13) Uani 1 1 d U . .
H42A H 0.5804 0.3952 0.6756 0.026 Uiso 1 1 calc R . .
H42C H 0.6798 0.4641 0.6555 0.026 Uiso 1 1 calc R . .
H42B H 0.5572 0.5146 0.6356 0.026 Uiso 1 1 calc R . .
C43 C 0.6306(14) 0.7030(11) 0.8612(9) 0.0192(14) Uani 1 1 d U . .
H43B H 0.5742 0.7547 0.8927 0.029 Uiso 1 1 calc R . .
H43A H 0.6678 0.7393 0.8111 0.029 Uiso 1 1 calc R . .
H43C H 0.6890 0.6673 0.8907 0.029 Uiso 1 1 calc R . .
I1 I 0.60994(9) 0.15552(7) 0.65569(6) 0.0202(3) Uani 1 1 d U . .
I2 I 0.32660(10) 0.15579(8) 0.96522(6) 0.0239(3) Uani 1 1 d U . .
O1 O 0.5886(10) 0.2008(9) 0.8491(7) 0.0222(10) Uani 1 1 d U . .
C44 C 0.6616(15) 0.0947(12) 0.8602(10) 0.0230(12) Uani 1 1 d U . .
H44B H 0.7049 0.0707 0.8084 0.028 Uiso 1 1 calc R . .
H44A H 0.6136 0.0423 0.8891 0.028 Uiso 1 1 calc R . .
C45 C 0.7427(15) 0.1087(13) 0.9079(10) 0.0235(13) Uani 1 1 d U . .
H45A H 0.8118 0.1338 0.8735 0.028 Uiso 1 1 calc R . .
H45B H 0.7671 0.0423 0.9404 0.028 Uiso 1 1 calc R . .
C46 C 0.6669(15) 0.1926(12) 0.9594(10) 0.0234(12) Uani 1 1 d U . .
H46B H 0.7143 0.2294 0.9801 0.028 Uiso 1 1 calc R . .
H46A H 0.6130 0.1610 1.0046 0.028 Uiso 1 1 calc R . .
C47 C 0.6013(15) 0.2688(12) 0.9024(10) 0.0226(11) Uani 1 1 d U . .
H47A H 0.5252 0.3037 0.9314 0.027 Uiso 1 1 calc R . .
H47B H 0.6460 0.3235 0.8732 0.027 Uiso 1 1 calc R . .

loop_
_atom_site_aniso_label
_atom_site_aniso_U_11
_atom_site_aniso_U_22
_atom_site_aniso_U_33
_atom_site_aniso_U_23
_atom_site_aniso_U_13
_atom_site_aniso_U_12
Yb1 0.0245(4) 0.0020(3) 0.0145(3) -0.0003(2) -0.0004(2) -0.0035(2)
C1 0.028(2) 0.004(2) 0.018(3) -0.0006(12) -0.004(2) -0.0050(16)
P1 0.0272(14) 0.0019(12) 0.0224(14) -0.0009(11) -0.0039(11) -0.0046(11)
C2 0.0291(18) 0.004(3) 0.039(4) -0.004(3) -0.010(2) -0.0026(18)
C3 0.030(2) 0.004(3) 0.040(4) -0.004(3) -0.011(3) -0.0021(19)
C4 0.030(2) 0.005(3) 0.040(4) -0.004(3) -0.011(3) -0.002(2)
C5 0.030(2) 0.006(3) 0.040(4) -0.004(3) -0.011(3) -0.002(2)
C6 0.029(2) 0.005(3) 0.040(4) -0.004(3) -0.011(3) -0.003(2)
C7 0.029(2) 0.004(3) 0.039(4) -0.004(3) -0.011(3) -0.003(2)
C8 0.037(3) 0.010(3) 0.0235(18) -0.005(2) -0.007(2) -0.006(3)
C9 0.037(4) 0.010(3) 0.0232(19) -0.005(2) -0.006(3) -0.006(3)
C10 0.038(4) 0.011(3) 0.023(2) -0.006(2) -0.006(3) -0.006(3)
C11 0.038(4) 0.011(3) 0.024(2) -0.006(2) -0.006(3) -0.005(3)
C12 0.038(4) 0.011(3) 0.024(2) -0.006(2) -0.007(3) -0.005(3)
C13 0.037(4) 0.010(3) 0.024(2) -0.006(2) -0.007(3) -0.005(3)
N1 0.0284(14) 0.0026(15) 0.0226(15) -0.0011(14) -0.0040(13) -0.0047(13)
C14 0.0299(19) 0.0032(16) 0.0240(19) -0.0007(15) -0.0042(17) -0.0052(14)
C15 0.031(2) 0.0041(19) 0.025(2) -0.0004(19) -0.0035(19) -0.0050(17)
C16 0.032(2) 0.005(2) 0.025(2) 0.000(2) -0.004(2) -0.0055(18)
C17 0.033(2) 0.005(2) 0.025(2) 0.000(2) -0.003(2) -0.0052(19)
C18 0.033(2) 0.0041(18) 0.025(2) 0.000(2) -0.004(2) -0.0048(19)
C19 0.031(2) 0.0034(17) 0.025(2) -0.0009(19) -0.004(2) -0.0043(17)
C20 0.032(2) 0.003(2) 0.026(3) -0.001(2) -0.003(3) -0.004(2)
C21 0.031(3) 0.005(2) 0.025(3) 0.000(2) -0.003(2) -0.004(2)
C22 0.034(3) 0.005(2) 0.026(3) 0.000(3) -0.003(3) -0.006(2)
P2 0.0248(16) 0.0026(10) 0.0179(15) -0.0010(9) -0.0019(11) -0.0042(10)
C23 0.024(2) 0.012(3) 0.026(3) -0.006(2) 0.0009(19) -0.005(2)
C24 0.025(2) 0.013(3) 0.027(3) -0.006(2) 0.001(2) -0.004(2)
C25 0.025(2) 0.014(3) 0.028(3) -0.005(3) 0.001(2) -0.003(2)
C26 0.025(3) 0.015(3) 0.028(3) -0.005(3) 0.002(2) -0.004(2)
C27 0.025(3) 0.014(3) 0.027(3) -0.005(3) 0.002(2) -0.004(2)
C28 0.025(2) 0.013(3) 0.026(3) -0.006(2) 0.002(2) -0.005(2)
C29 0.034(4) 0.005(2) 0.021(3) 0.0012(18) -0.002(2) -0.009(2)
C30 0.034(4) 0.006(2) 0.022(3) 0.001(2) -0.001(2) -0.009(3)
C31 0.034(4) 0.005(2) 0.023(3) 0.001(2) -0.001(3) -0.009(3)
C32 0.034(4) 0.006(2) 0.022(3) 0.001(2) 0.000(3) -0.008(3)
C33 0.035(4) 0.006(2) 0.022(3) 0.001(2) 0.000(3) -0.008(3)
C34 0.034(4) 0.006(2) 0.021(2) 0.001(2) -0.001(2) -0.008(3)
N2 0.0256(18) 0.0037(11) 0.0188(17) -0.0020(10) -0.0018(13) -0.0054(11)
C35 0.026(2) 0.0046(14) 0.0199(19) -0.0018(15) -0.0026(16) -0.0060(14)
C36 0.026(2) 0.0054(19) 0.020(2) -0.0012(18) -0.0028(19) -0.0063(16)
C37 0.027(2) 0.005(2) 0.021(2) -0.0012(19) -0.004(2) -0.0065(18)
C38 0.029(3) 0.005(2) 0.022(2) -0.0016(19) -0.004(2) -0.0067(19)
C39 0.029(3) 0.005(2) 0.021(2) -0.0018(18) -0.004(2) -0.0062(19)
C40 0.028(2) 0.0050(19) 0.020(2) -0.0019(17) -0.0032(19) -0.0058(18)
C41 0.028(3) 0.006(3) 0.020(3) -0.002(2) -0.003(2) -0.005(2)
C42 0.026(3) 0.006(3) 0.020(2) -0.001(2) -0.002(2) -0.007(2)
C43 0.030(3) 0.006(3) 0.023(3) -0.002(2) -0.004(3) -0.007(2)
I1 0.0303(6) 0.0070(4) 0.0197(5) -0.0040(4) 0.0021(4) -0.0035(4)
I2 0.0413(7) 0.0128(5) 0.0166(5) 0.0020(4) -0.0003(4) -0.0125(4)
O1 0.029(2) 0.014(3) 0.024(2) -0.004(2) -0.0072(15) -0.002(2)
C44 0.030(2) 0.014(3) 0.025(2) -0.004(3) -0.0078(19) -0.002(2)
C45 0.030(3) 0.015(3) 0.026(3) -0.004(3) -0.008(2) -0.002(2)
C46 0.030(3) 0.015(3) 0.025(3) -0.004(3) -0.0079(19) -0.003(2)
C47 0.030(2) 0.014(3) 0.025(2) -0.004(3) -0.0079(18) -0.003(2)

loop_
_atom_type_symbol
_atom_type_description
_atom_type_scat_dispersion_real
_atom_type_scat_dispersion_imag
_atom_type_scat_source
C C 0.0033 0.0016 'International Tables Vol C Tables 4.2.6.8 and 6.1.1.4'
H H 0.0000 0.0000 'International Tables Vol C Tables 4.2.6.8 and 6.1.1.4'
N N 0.0061 0.0033 'International Tables Vol C Tables 4.2.6.8 and 6.1.1.4'
O O 0.0106 0.0060 'International Tables Vol C Tables 4.2.6.8 and 6.1.1.4'
P P 0.1023 0.0942 'International Tables Vol C Tables 4.2.6.8 and 6.1.1.4'
I I -0.4742 1.8119 'International Tables Vol C Tables 4.2.6.8 and 6.1.1.4'
Yb Yb -0.3850 5.5486 'International Tables Vol C Tables 4.2.6.8 and 6.1.1.4'

loop_
_geom_angle_atom_site_label_1
_geom_angle_atom_site_label_2
_geom_angle_atom_site_label_3
_geom_angle
_geom_angle_site_symmetry_1
_geom_angle_site_symmetry_3
N2 Yb1 N1 119.8(5) . .
N2 Yb1 O1 89.9(4) . .
N1 Yb1 O1 148.0(4) . .
N2 Yb1 C1 64.9(5) . .
N1 Yb1 C1 64.8(4) . .
O1 Yb1 C1 146.1(4) . .
N2 Yb1 I2 103.0(3) . .
N1 Yb1 I2 82.3(3) . .
O1 Yb1 I2 79.4(3) . .
C1 Yb1 I2 126.4(3) . .
N2 Yb1 I1 107.0(3) . .
N1 Yb1 I1 99.8(3) . .
O1 Yb1 I1 80.4(3) . .
C1 Yb1 I1 85.6(3) . .
I2 Yb1 I1 143.60(4) . .
P2 C1 P1 140.3(10) . .
P2 C1 Yb1 87.2(6) . .
P1 C1 Yb1 88.4(6) . .
P2 C1 H1 109.3 . .
P1 C1 H1 109.3 . .
Yb1 C1 H1 109.3 . .
N1 P1 C1 103.0(7) . .
N1 P1 C8 116.6(7) . .
C1 P1 C8 105.0(7) . .
N1 P1 C2 114.5(7) . .
C1 P1 C2 119.2(7) . .
C8 P1 C2 98.8(8) . .
C3 C2 C7 119.6(16) . .
C3 C2 P1 124.0(13) . .
C7 C2 P1 116.4(12) . .
C4 C3 C2 122.5(15) . .
C4 C3 H3 118.7 . .
C2 C3 H3 118.7 . .
C3 C4 C5 119.8(14) . .
C3 C4 H4 120.1 . .
C5 C4 H4 120.1 . .
C6 C5 C4 117.9(16) . .
C6 C5 H5 121.0 . .
C4 C5 H5 121.0 . .
C5 C6 C7 121.1(15) . .
C5 C6 H6 119.5 . .
C7 C6 H6 119.5 . .
C2 C7 C6 118.9(14) . .
C2 C7 H7 120.5 . .
C6 C7 H7 120.5 . .
C13 C8 C9 118.1(15) . .
C13 C8 P1 120.8(13) . .
C9 C8 P1 120.9(11) . .
C8 C9 C10 122.0(14) . .
C8 C9 H9 119.0 . .
C10 C9 H9 119.0 . .
C11 C10 C9 118.2(15) . .
C11 C10 H10 120.9 . .
C9 C10 H10 120.9 . .
C12 C11 C10 120.1(15) . .
C12 C11 H11 119.9 . .
C10 C11 H11 119.9 . .
C11 C12 C13 121.2(14) . .
C11 C12 H12 119.4 . .
C13 C12 H12 119.4 . .
C8 C13 C12 120.3(15) . .
C8 C13 H13 119.9 . .
C12 C13 H13 119.9 . .
C14 N1 P1 125.5(11) . .
C14 N1 Yb1 131.9(10) . .
P1 N1 Yb1 102.1(6) . .
C15 C14 C19 120.4(13) . .
C15 C14 N1 121.1(13) . .
C19 C14 N1 118.3(14) . .
C14 C15 C16 120.0(14) . .
C14 C15 C21 122.8(13) . .
C16 C15 C21 117.1(14) . .
C17 C16 C15 120.4(15) . .
C17 C16 H16 119.8 . .
C15 C16 H16 119.8 . .
C18 C17 C16 118.3(14) . .
C18 C17 C22 121.1(14) . .
C16 C17 C22 120.6(15) . .
C17 C18 C19 124.1(14) . .
C17 C18 H18 118.0 . .
C19 C18 H18 118.0 . .
C14 C19 C18 116.3(14) . .
C14 C19 C20 122.4(13) . .
C18 C19 C20 121.2(13) . .
C19 C20 H20B 109.5 . .
C19 C20 H20C 109.5 . .
H20B C20 H20C 109.5 . .
C19 C20 H20A 109.5 . .
H20B C20 H20A 109.5 . .
H20C C20 H20A 109.5 . .
C15 C21 H21B 109.5 . .
C15 C21 H21C 109.5 . .
H21B C21 H21C 109.5 . .
C15 C21 H21A 109.5 . .
H21B C21 H21A 109.5 . .
H21C C21 H21A 109.5 . .
C17 C22 H22A 109.5 . .
C17 C22 H22B 109.5 . .
H22A C22 H22B 109.5 . .
C17 C22 H22C 109.5 . .
H22A C22 H22C 109.5 . .
H22B C22 H22C 109.5 . .
N2 P2 C1 102.0(7) . .
N2 P2 C23 115.2(7) . .
C1 P2 C23 113.1(8) . .
N2 P2 C29 111.9(7) . .
C1 P2 C29 110.3(7) . .
C23 P2 C29 104.5(7) . .
C24 C23 C28 118.6(15) . .
C24 C23 P2 122.1(12) . .
C28 C23 P2 119.2(12) . .
C25 C24 C23 120.7(16) . .
C25 C24 H24 119.7 . .
C23 C24 H24 119.7 . .
C24 C25 C26 121.8(16) . .
C24 C25 H25 119.1 . .
C26 C25 H25 119.1 . .
C27 C26 C25 117.4(15) . .
C27 C26 H26 121.3 . .
C25 C26 H26 121.3 . .
C28 C27 C26 120.3(16) . .
C28 C27 H27 119.8 . .
C26 C27 H27 119.8 . .
C27 C28 C23 121.2(16) . .
C27 C28 H28 119.4 . .
C23 C28 H28 119.4 . .
C34 C29 C30 119.7(13) . .
C34 C29 P2 120.7(11) . .
C30 C29 P2 119.4(12) . .
C31 C30 C29 121.1(15) . .
C31 C30 H30 119.5 . .
C29 C30 H30 119.5 . .
C30 C31 C32 119.3(14) . .
C30 C31 H31 120.4 . .
C32 C31 H31 120.4 . .
C33 C32 C31 121.7(14) . .
C33 C32 H32 119.2 . .
C31 C32 H32 119.2 . .
C32 C33 C34 118.8(15) . .
C32 C33 H33 120.6 . .
C34 C33 H33 120.6 . .
C29 C34 C33 119.5(14) . .
C29 C34 H34 120.3 . .
C33 C34 H34 120.3 . .
C35 N2 P2 118.4(10) . .
C35 N2 Yb1 139.5(10) . .
P2 N2 Yb1 101.4(6) . .
C36 C35 C40 120.4(14) . .
C36 C35 N2 119.3(13) . .
C40 C35 N2 119.8(13) . .
C35 C36 C37 118.7(14) . .
C35 C36 C42 123.1(13) . .
C37 C36 C42 118.0(13) . .
C38 C37 C36 120.8(14) . .
C38 C37 H37 119.6 . .
C36 C37 H37 119.6 . .
C39 C38 C37 119.0(14) . .
C39 C38 C43 121.9(13) . .
C37 C38 C43 119.1(14) . .
C38 C39 C40 122.0(14) . .
C38 C39 H39 119.0 . .
C40 C39 H39 119.0 . .
C39 C40 C35 118.7(14) . .
C39 C40 C41 118.5(13) . .
C35 C40 C41 122.7(13) . .
C40 C41 H41C 109.5 . .
C40 C41 H41A 109.5 . .
H41C C41 H41A 109.5 . .
C40 C41 H41B 109.5 . .
H41C C41 H41B 109.5 . .
H41A C41 H41B 109.5 . .
C36 C42 H42A 109.5 . .
C36 C42 H42C 109.5 . .
H42A C42 H42C 109.5 . .
C36 C42 H42B 109.5 . .
H42A C42 H42B 109.5 . .
H42C C42 H42B 109.5 . .
C38 C43 H43B 109.5 . .
C38 C43 H43A 109.5 . .
H43B C43 H43A 109.5 . .
C38 C43 H43C 109.5 . .
H43B C43 H43C 109.5 . .
H43A C43 H43C 109.5 . .
C47 O1 C44 110.2(12) . .
C47 O1 Yb1 124.7(9) . .
C44 O1 Yb1 120.1(9) . .
O1 C44 C45 105.3(12) . .
O1 C44 H44B 110.7 . .
C45 C44 H44B 110.7 . .
O1 C44 H44A 110.7 . .
C45 C44 H44A 110.7 . .
H44B C44 H44A 108.8 . .
C44 C45 C46 101.1(13) . .
C44 C45 H45A 111.5 . .
C46 C45 H45A 111.5 . .
C44 C45 H45B 111.5 . .
C46 C45 H45B 111.5 . .
H45A C45 H45B 109.4 . .
C45 C46 C47 103.6(13) . .
C45 C46 H46B 111.0 . .
C47 C46 H46B 111.0 . .
C45 C46 H46A 111.0 . .
C47 C46 H46A 111.0 . .
H46B C46 H46A 109.0 . .
O1 C47 C46 103.6(12) . .
O1 C47 H47A 111.0 . .
C46 C47 H47A 111.0 . .
O1 C47 H47B 111.0 . .
C46 C47 H47B 111.0 . .
H47A C47 H47B 109.0 . .

loop_
_geom_bond_atom_site_label_1
_geom_bond_atom_site_label_2
_geom_bond_distance
_geom_bond_site_symmetry_2
Yb1 N2 2.257(11) .
Yb1 N1 2.313(13) .
Yb1 O1 2.359(12) .
Yb1 C1 2.606(15) .
Yb1 I2 2.9738(13) .
Yb1 I1 2.9739(12) .
C1 P2 1.718(15) .
C1 P1 1.748(15) .
C1 H1 1.0000 .
P1 N1 1.634(13) .
P1 C8 1.810(16) .
P1 C2 1.838(18) .
C2 C3 1.38(2) .
C2 C7 1.39(2) .
C3 C4 1.36(2) .
C3 H3 0.9500 .
C4 C5 1.43(2) .
C4 H4 0.9500 .
C5 C6 1.40(2) .
C5 H5 0.9500 .
C6 C7 1.41(2) .
C6 H6 0.9500 .
C7 H7 0.9500 .
C8 C13 1.39(2) .
C8 C9 1.40(2) .
C9 C10 1.42(2) .
C9 H9 0.9500 .
C10 C11 1.39(2) .
C10 H10 0.9500 .
C11 C12 1.39(2) .
C11 H11 0.9500 .
C12 C13 1.40(2) .
C12 H12 0.9500 .
C13 H13 0.9500 .
N1 C14 1.443(18) .
C14 C15 1.41(2) .
C14 C19 1.43(2) .
C15 C16 1.41(2) .
C15 C21 1.49(2) .
C16 C17 1.41(2) .
C16 H16 0.9500 .
C17 C18 1.37(2) .
C17 C22 1.53(2) .
C18 C19 1.43(2) .
C18 H18 0.9500 .
C19 C20 1.47(2) .
C20 H20B 0.9800 .
C20 H20C 0.9800 .
C20 H20A 0.9800 .
C21 H21B 0.9800 .
C21 H21C 0.9800 .
C21 H21A 0.9800 .
C22 H22A 0.9800 .
C22 H22B 0.9800 .
C22 H22C 0.9800 .
P2 N2 1.657(14) .
P2 C23 1.804(16) .
P2 C29 1.821(15) .
C23 C24 1.38(2) .
C23 C28 1.42(2) .
C24 C25 1.34(2) .
C24 H24 0.9500 .
C25 C26 1.45(2) .
C25 H25 0.9500 .
C26 C27 1.39(2) .
C26 H26 0.9500 .
C27 C28 1.37(2) .
C27 H27 0.9500 .
C28 H28 0.9500 .
C29 C34 1.39(2) .
C29 C30 1.40(2) .
C30 C31 1.36(2) .
C30 H30 0.9500 .
C31 C32 1.39(2) .
C31 H31 0.9500 .
C32 C33 1.38(2) .
C32 H32 0.9500 .
C33 C34 1.41(2) .
C33 H33 0.9500 .
C34 H34 0.9500 .
N2 C35 1.461(18) .
C35 C36 1.37(2) .
C35 C40 1.42(2) .
C36 C37 1.43(2) .
C36 C42 1.51(2) .
C37 C38 1.38(2) .
C37 H37 0.9500 .
C38 C39 1.38(2) .
C38 C43 1.52(2) .
C39 C40 1.39(2) .
C39 H39 0.9500 .
C40 C41 1.50(2) .
C41 H41C 0.9800 .
C41 H41A 0.9800 .
C41 H41B 0.9800 .
C42 H42A 0.9800 .
C42 H42C 0.9800 .
C42 H42B 0.9800 .
C43 H43B 0.9800 .
C43 H43A 0.9800 .
C43 H43C 0.9800 .
O1 C47 1.446(19) .
O1 C44 1.489(19) .
C44 C45 1.50(2) .
C44 H44B 0.9900 .
C44 H44A 0.9900 .
C45 C46 1.53(2) .
C45 H45A 0.9900 .
C45 H45B 0.9900 .
C46 C47 1.54(2) .
C46 H46B 0.9900 .
C46 H46A 0.9900 .
C47 H47A 0.9900 .
C47 H47B 0.9900 .
